data_7711964
loop_
_publ_author_name
'Schulz, Ji&#x159;&#xed;'
'Antala, Jakub'
'C&#xed;sa&#x159;ov&#xe1;, Ivana'
'&#x160;t&#x11b;pni&#x10d;ka, Petr'

_publ_section_title
;
 Beyond phosphorus: synthesis, reactivity, coordination behaviour and
 catalytic properties of 1,1'-bis(diphenylstibino)ferrocene.
;
_journal_issue 5
_journal_name_full 'Dalton transactions (Cambridge, England : 2003)'
_journal_page_first 1198
_journal_page_last 1211
_journal_paper_doi 10.1039/d2dt03770j
_journal_volume 52
_journal_year 2023
_chemical_formula_moiety 'C34 H28 Fe Sb2'
_chemical_formula_sum 'C34 H28 Fe Sb2'
_chemical_formula_weight 735.91
_space_group_crystal_system monoclinic
_space_group_IT_number 14
_space_group_name_Hall '-P 2yn'
_space_group_name_H-M_alt 'P 1 21/n 1'
_atom_sites_solution_hydrogens geom
_atom_sites_solution_primary direct
_atom_sites_solution_secondary difmap
_audit_creation_method SHELXL-2014/7
_audit_update_record
;
2022-11-11 deposited with the CCDC.	2022-12-15 downloaded from the CCDC.
;
_cell_angle_alpha 90
_cell_angle_beta 90.5760(10)
_cell_angle_gamma 90
_cell_formula_units_Z 4
_cell_length_a 14.1459(4)
_cell_length_b 13.0300(4)
_cell_length_c 15.2921(5)
_cell_measurement_reflns_used 9900
_cell_measurement_temperature 150(2)
_cell_measurement_theta_max 27.53
_cell_measurement_theta_min 2.50
_cell_volume 2818.51(15)
_computing_cell_refinement 'SAINT V8.37A (Bruker AXS Inc.)'
_computing_data_collection 'Bruker Instrument Service v2015.5.1.2'
_computing_data_reduction 'SAINT V8.37A (Bruker AXS Inc.)'
_computing_molecular_graphics 'PLATON (Spek, 2003)'
_computing_publication_material 'PLATON (Spek, 2003)'
_computing_structure_refinement 'SHELXL-2014/7 (Sheldrick, 2014)'
_computing_structure_solution 'XT, VERSION 2014/5'
_diffrn_ambient_temperature 150(2)
_diffrn_measured_fraction_theta_full 1.000
_diffrn_measured_fraction_theta_max 0.999
_diffrn_measurement_device_type 'Bruker APEX2'
_diffrn_radiation_type MoK\a
_diffrn_radiation_wavelength 0.71073
_diffrn_reflns_av_R_equivalents 0.0265
_diffrn_reflns_av_unetI/netI 0.0223
_diffrn_reflns_Laue_measured_fraction_full 1.000
_diffrn_reflns_Laue_measured_fraction_max 0.999
_diffrn_reflns_limit_h_max 18
_diffrn_reflns_limit_h_min -17
_diffrn_reflns_limit_k_max 16
_diffrn_reflns_limit_k_min -16
_diffrn_reflns_limit_l_max 19
_diffrn_reflns_limit_l_min -19
_diffrn_reflns_number 32862
_diffrn_reflns_point_group_measured_fraction_full 1.000
_diffrn_reflns_point_group_measured_fraction_max 0.999
_diffrn_reflns_theta_full 25.242
_diffrn_reflns_theta_max 27.545
_diffrn_reflns_theta_min 1.971
_exptl_absorpt_coefficient_mu 2.432
_exptl_absorpt_correction_T_max 0.73
_exptl_absorpt_correction_T_min 0.64
_exptl_absorpt_correction_type numerical
_exptl_absorpt_process_details SADABS-2014/5
_exptl_crystal_colour orange
_exptl_crystal_density_diffrn 1.734
_exptl_crystal_description prism
_exptl_crystal_F_000 1440
_exptl_crystal_size_max 0.310
_exptl_crystal_size_mid 0.190
_exptl_crystal_size_min 0.146
_refine_diff_density_max 1.719
_refine_diff_density_min -0.422
_refine_diff_density_rms 0.089
_refine_ls_extinction_method none
_refine_ls_goodness_of_fit_ref 1.043
_refine_ls_hydrogen_treatment constr
_refine_ls_matrix_type full
_refine_ls_number_parameters 334
_refine_ls_number_reflns 6495
_refine_ls_number_restraints 0
_refine_ls_restrained_S_all 1.043
_refine_ls_R_factor_all 0.0344
_refine_ls_R_factor_gt 0.0270
_refine_ls_shift/su_max 0.001
_refine_ls_shift/su_mean 0.000
_refine_ls_structure_factor_coef Fsqd
_refine_ls_weighting_details 'w=1/[\s^2^(Fo^2^)+(0.0325P)^2^+3.1464P] where P=(Fo^2^+2Fc^2^)/3'
_refine_ls_weighting_scheme calc
_refine_ls_wR_factor_gt 0.0647
_refine_ls_wR_factor_ref 0.0684
_reflns_Friedel_coverage 0.000
_reflns_number_gt 5514
_reflns_number_total 6495
_reflns_threshold_expression 'I > 2\s(I)'
_cod_data_source_file d2dt03770j3.cif
_cod_data_source_block js298
_cod_depositor_comments 'Adding full bibliography for 7711945--7711966.cif.'
_cod_original_sg_symbol_H-M 'P 21/n'
_cod_database_code 7711964
_shelx_shelxl_version_number 2014/7
_shelx_space_group_comment
;
The symmetry employed for this shelxl refinement is uniquely defined
by the following loop, which should always be used as a source of
symmetry information in preference to the above space-group names.
They are only intended as comments.
;
_shelx_estimated_absorpt_t_min 0.519
_shelx_estimated_absorpt_t_max 0.718

loop_
_space_group_symop_operation_xyz
'x, y, z'
'-x+1/2, y+1/2, -z+1/2'
'-x, -y, -z'
'x-1/2, -y-1/2, z-1/2'

loop_
_atom_site_label
_atom_site_type_symbol
_atom_site_fract_x
_atom_site_fract_y
_atom_site_fract_z
_atom_site_U_iso_or_equiv
_atom_site_adp_type
_atom_site_occupancy
_atom_site_site_symmetry_order
_atom_site_calc_flag
_atom_site_refinement_flags_posn
_atom_site_refinement_flags_adp
_atom_site_refinement_flags_occupancy
_atom_site_disorder_assembly
_atom_site_disorder_group
Sb1 Sb 0.75528(2) 0.46289(2) 0.24287(2) 0.02708(6) Uani 1 1 d . . . . .
Sb2 Sb 0.44505(2) 0.41072(2) 0.38591(2) 0.03002(6) Uani 1 1 d . . . . .
Fe Fe 0.52582(3) 0.37681(3) 0.15702(3) 0.02534(9) Uani 1 1 d . . . . .
C1 C 0.66836(18) 0.3564(2) 0.17520(19) 0.0281(6) Uani 1 1 d . . . . .
C2 C 0.64406(19) 0.3519(2) 0.0844(2) 0.0317(6) Uani 1 1 d . . . . .
H2 H 0.6675 0.3957 0.0400 0.038 Uiso 1 1 calc R U . . .
C3 C 0.5780(2) 0.2695(3) 0.0722(2) 0.0385(7) Uani 1 1 d . . . . .
H3 H 0.5505 0.2487 0.0181 0.046 Uiso 1 1 calc R U . . .
C4 C 0.5610(2) 0.2248(2) 0.1545(3) 0.0396(8) Uani 1 1 d . . . . .
H4 H 0.5194 0.1691 0.1655 0.048 Uiso 1 1 calc R U . . .
C5 C 0.61636(19) 0.2771(2) 0.2181(2) 0.0316(6) Uani 1 1 d . . . . .
H5 H 0.6186 0.2621 0.2789 0.038 Uiso 1 1 calc R U . . .
C6 C 0.43802(19) 0.4388(2) 0.24920(19) 0.0273(6) Uani 1 1 d . . . . .
C7 C 0.49036(19) 0.5174(2) 0.2055(2) 0.0294(6) Uani 1 1 d . . . . .
H7 H 0.5321 0.5649 0.2329 0.035 Uiso 1 1 calc R U . . .
C8 C 0.4697(2) 0.5128(2) 0.1148(2) 0.0329(6) Uani 1 1 d . . . . .
H8 H 0.4950 0.5564 0.0711 0.040 Uiso 1 1 calc R U . . .
C9 C 0.4043(2) 0.4314(3) 0.1008(2) 0.0336(7) Uani 1 1 d . . . . .
H9 H 0.3783 0.4110 0.0459 0.040 Uiso 1 1 calc R U . . .
C10 C 0.38451(19) 0.3859(2) 0.1831(2) 0.0301(6) Uani 1 1 d . . . . .
H10 H 0.3429 0.3299 0.1926 0.036 Uiso 1 1 calc R U . . .
C11 C 0.88577(19) 0.3826(2) 0.2178(2) 0.0292(6) Uani 1 1 d . . . . .
C12 C 0.9620(2) 0.3980(3) 0.2745(2) 0.0400(7) Uani 1 1 d . . . . .
H12 H 0.9568 0.4466 0.3205 0.048 Uiso 1 1 calc R U . . .
C13 C 1.0453(2) 0.3436(3) 0.2650(3) 0.0468(9) Uani 1 1 d . . . . .
H13 H 1.0967 0.3550 0.3042 0.056 Uiso 1 1 calc R U . . .
C14 C 1.0536(2) 0.2733(3) 0.1988(3) 0.0470(9) Uani 1 1 d . . . . .
H14 H 1.1106 0.2354 0.1927 0.056 Uiso 1 1 calc R U . . .
C15 C 0.9793(2) 0.2573(3) 0.1410(3) 0.0452(8) Uani 1 1 d . . . . .
H15 H 0.9854 0.2092 0.0947 0.054 Uiso 1 1 calc R U . . .
C16 C 0.8957(2) 0.3119(3) 0.1509(2) 0.0382(7) Uani 1 1 d . . . . .
H16 H 0.8447 0.3005 0.1113 0.046 Uiso 1 1 calc R U . . .
C17 C 0.76256(19) 0.5747(2) 0.1399(2) 0.0289(6) Uani 1 1 d . . . . .
C18 C 0.8220(2) 0.5661(2) 0.0690(2) 0.0347(7) Uani 1 1 d . . . . .
H18 H 0.8591 0.5060 0.0618 0.042 Uiso 1 1 calc R U . . .
C19 C 0.8277(2) 0.6452(3) 0.0082(2) 0.0421(8) Uani 1 1 d . . . . .
H19 H 0.8689 0.6389 -0.0402 0.051 Uiso 1 1 calc R U . . .
C20 C 0.7739(2) 0.7324(3) 0.0176(2) 0.0425(8) Uani 1 1 d . . . . .
H20 H 0.7790 0.7869 -0.0233 0.051 Uiso 1 1 calc R U . . .
C21 C 0.7125(2) 0.7404(3) 0.0868(2) 0.0416(8) Uani 1 1 d . . . . .
H21 H 0.6735 0.7993 0.0923 0.050 Uiso 1 1 calc R U . . .
C22 C 0.7076(2) 0.6633(2) 0.1478(2) 0.0367(7) Uani 1 1 d . . . . .
H22 H 0.6664 0.6703 0.1961 0.044 Uiso 1 1 calc R U . . .
C23 C 0.3094(2) 0.4780(2) 0.41352(19) 0.0310(6) Uani 1 1 d . . . . .
C24 C 0.2616(2) 0.5365(2) 0.3517(2) 0.0331(6) Uani 1 1 d . . . . .
H24 H 0.2912 0.5523 0.2978 0.040 Uiso 1 1 calc R U . . .
C25 C 0.1710(2) 0.5723(3) 0.3676(2) 0.0396(7) Uani 1 1 d . . . . .
H25 H 0.1393 0.6131 0.3250 0.048 Uiso 1 1 calc R U . . .
C26 C 0.1267(2) 0.5486(3) 0.4455(2) 0.0383(7) Uani 1 1 d . . . . .
H26 H 0.0643 0.5722 0.4561 0.046 Uiso 1 1 calc R U . . .
C27 C 0.1735(2) 0.4907(3) 0.5070(2) 0.0417(8) Uani 1 1 d . . . . .
H27 H 0.1432 0.4736 0.5602 0.050 Uiso 1 1 calc R U . . .
C28 C 0.2649(2) 0.4569(3) 0.4919(2) 0.0406(8) Uani 1 1 d . . . . .
H28 H 0.2974 0.4188 0.5358 0.049 Uiso 1 1 calc R U . . .
C29 C 0.3882(2) 0.2584(2) 0.37840(19) 0.0300(6) Uani 1 1 d . . . . .
C30 C 0.2919(2) 0.2389(3) 0.3680(2) 0.0357(7) Uani 1 1 d . . . . .
H30 H 0.2487 0.2946 0.3650 0.043 Uiso 1 1 calc R U . . .
C31 C 0.2583(2) 0.1392(3) 0.3621(2) 0.0382(7) Uani 1 1 d . . . . .
H31 H 0.1924 0.1268 0.3557 0.046 Uiso 1 1 calc R U . . .
C32 C 0.3208(2) 0.0585(3) 0.3654(2) 0.0413(8) Uani 1 1 d . . . . .
H32 H 0.2979 -0.0098 0.3605 0.050 Uiso 1 1 calc R U . . .
C33 C 0.4160(2) 0.0760(3) 0.3759(2) 0.0424(8) Uani 1 1 d . . . . .
H33 H 0.4587 0.0198 0.3781 0.051 Uiso 1 1 calc R U . . .
C34 C 0.4498(2) 0.1754(3) 0.3831(2) 0.0352(7) Uani 1 1 d . . . . .
H34 H 0.5156 0.1869 0.3913 0.042 Uiso 1 1 calc R U . . .

loop_
_atom_site_aniso_label
_atom_site_aniso_U_11
_atom_site_aniso_U_22
_atom_site_aniso_U_33
_atom_site_aniso_U_23
_atom_site_aniso_U_13
_atom_site_aniso_U_12
Sb1 0.02291(10) 0.03270(11) 0.02562(10) 0.00021(7) -0.00034(7) -0.00153(7)
Sb2 0.02529(10) 0.03577(11) 0.02892(11) -0.00400(8) -0.00401(8) 0.00249(8)
Fe 0.01867(18) 0.0276(2) 0.0298(2) -0.00375(16) 0.00094(15) -0.00040(15)
C1 0.0207(13) 0.0317(14) 0.0318(15) -0.0002(12) 0.0009(11) -0.0002(11)
C2 0.0251(14) 0.0355(15) 0.0347(16) -0.0054(13) 0.0050(12) 0.0037(12)
C3 0.0281(15) 0.0415(17) 0.0461(19) -0.0184(15) 0.0008(13) 0.0005(13)
C4 0.0269(15) 0.0287(15) 0.063(2) -0.0055(15) 0.0038(14) -0.0002(12)
C5 0.0222(13) 0.0284(14) 0.0442(18) 0.0051(13) 0.0050(12) 0.0029(11)
C6 0.0216(13) 0.0313(14) 0.0291(15) -0.0032(12) 0.0007(11) 0.0030(11)
C7 0.0243(13) 0.0293(14) 0.0345(16) -0.0045(12) 0.0022(12) 0.0009(11)
C8 0.0289(14) 0.0344(15) 0.0356(16) 0.0018(13) 0.0047(12) 0.0046(12)
C9 0.0240(14) 0.0467(18) 0.0300(16) -0.0053(13) -0.0022(12) 0.0066(13)
C10 0.0195(13) 0.0372(15) 0.0336(16) -0.0045(13) 0.0009(11) 0.0022(11)
C11 0.0210(13) 0.0335(15) 0.0330(15) 0.0077(12) 0.0023(11) -0.0017(11)
C12 0.0306(16) 0.0460(19) 0.0432(19) 0.0020(15) -0.0019(14) -0.0014(14)
C13 0.0286(16) 0.059(2) 0.053(2) 0.0095(18) -0.0064(15) 0.0028(15)
C14 0.0310(16) 0.050(2) 0.060(2) 0.0192(18) 0.0098(16) 0.0108(15)
C15 0.0440(19) 0.0430(18) 0.049(2) 0.0001(16) 0.0118(16) 0.0024(15)
C16 0.0291(15) 0.0427(18) 0.0429(18) 0.0013(14) 0.0029(13) 0.0001(13)
C17 0.0260(14) 0.0301(14) 0.0305(15) -0.0002(12) -0.0059(11) -0.0079(11)
C18 0.0292(15) 0.0392(16) 0.0357(17) 0.0017(14) 0.0002(13) 0.0011(13)
C19 0.0389(17) 0.0478(19) 0.0398(19) 0.0058(15) 0.0030(14) -0.0087(15)
C20 0.0494(19) 0.0366(17) 0.0414(19) 0.0097(15) -0.0066(15) -0.0080(15)
C21 0.0488(19) 0.0323(16) 0.0437(19) -0.0011(14) -0.0043(15) 0.0009(14)
C22 0.0407(17) 0.0309(16) 0.0385(17) -0.0048(13) 0.0034(14) -0.0026(13)
C23 0.0308(14) 0.0343(15) 0.0280(15) -0.0071(12) 0.0004(12) 0.0027(12)
C24 0.0321(15) 0.0348(16) 0.0325(16) -0.0003(13) 0.0035(12) 0.0017(12)
C25 0.0356(17) 0.0434(18) 0.0399(18) 0.0036(15) -0.0011(14) 0.0092(14)
C26 0.0282(15) 0.0459(18) 0.0408(18) -0.0104(15) 0.0060(13) 0.0024(13)
C27 0.0446(18) 0.0491(19) 0.0317(17) -0.0089(15) 0.0090(14) 0.0014(15)
C28 0.0448(18) 0.051(2) 0.0263(16) 0.0000(14) 0.0014(14) 0.0102(15)
C29 0.0268(14) 0.0376(16) 0.0257(14) 0.0007(12) -0.0011(11) 0.0006(12)
C30 0.0277(15) 0.0405(17) 0.0388(17) -0.0009(14) -0.0041(13) 0.0047(13)
C31 0.0304(15) 0.0455(18) 0.0386(18) -0.0011(15) 0.0002(13) -0.0048(14)
C32 0.0450(19) 0.0376(17) 0.0414(19) 0.0040(14) 0.0011(15) -0.0084(15)
C33 0.0423(18) 0.0363(17) 0.049(2) 0.0054(15) 0.0031(15) 0.0049(14)
C34 0.0293(15) 0.0396(17) 0.0367(17) 0.0041(14) -0.0023(13) 0.0010(13)

loop_
_atom_type_symbol
_atom_type_description
_atom_type_scat_dispersion_real
_atom_type_scat_dispersion_imag
_atom_type_scat_source
C C 0.0033 0.0016 'International Tables Vol C Tables 4.2.6.8 and 6.1.1.4'
H H 0.0000 0.0000 'International Tables Vol C Tables 4.2.6.8 and 6.1.1.4'
Fe Fe 0.3463 0.8444 'International Tables Vol C Tables 4.2.6.8 and 6.1.1.4'
Sb Sb -0.5866 1.5461 'International Tables Vol C Tables 4.2.6.8 and 6.1.1.4'

loop_
_geom_angle_atom_site_label_1
_geom_angle_atom_site_label_2
_geom_angle_atom_site_label_3
_geom_angle
_geom_angle_site_symmetry_1
_geom_angle_site_symmetry_3
_geom_angle_publ_flag
C1 Sb1 C17 96.79(11) . . ?
C1 Sb1 C11 95.10(11) . . ?
C17 Sb1 C11 98.68(11) . . ?
C6 Sb2 C29 95.32(11) . . ?
C6 Sb2 C23 95.16(11) . . ?
C29 Sb2 C23 93.03(11) . . ?
C7 Fe C4 159.73(14) . . ?
C7 Fe C9 68.38(12) . . ?
C4 Fe C9 122.26(13) . . ?
C7 Fe C2 123.08(12) . . ?
C4 Fe C2 68.58(13) . . ?
C9 Fe C2 121.11(12) . . ?
C7 Fe C5 124.05(13) . . ?
C4 Fe C5 40.58(13) . . ?
C9 Fe C5 159.20(12) . . ?
C2 Fe C5 68.56(12) . . ?
C7 Fe C8 40.54(12) . . ?
C4 Fe C8 158.25(14) . . ?
C9 Fe C8 40.75(12) . . ?
C2 Fe C8 106.50(12) . . ?
C5 Fe C8 159.26(12) . . ?
C7 Fe C10 68.49(12) . . ?
C4 Fe C10 107.35(12) . . ?
C9 Fe C10 40.70(12) . . ?
C2 Fe C10 157.22(12) . . ?
C5 Fe C10 123.84(12) . . ?
C8 Fe C10 68.53(12) . . ?
C7 Fe C3 158.98(13) . . ?
C4 Fe C3 40.32(14) . . ?
C9 Fe C3 106.13(13) . . ?
C2 Fe C3 41.01(12) . . ?
C5 Fe C3 68.15(14) . . ?
C8 Fe C3 122.20(14) . . ?
C10 Fe C3 121.43(12) . . ?
C7 Fe C1 108.20(12) . . ?
C4 Fe C1 68.73(12) . . ?
C9 Fe C1 157.66(12) . . ?
C2 Fe C1 40.85(12) . . ?
C5 Fe C1 40.93(11) . . ?
C8 Fe C1 122.27(12) . . ?
C10 Fe C1 160.53(12) . . ?
C3 Fe C1 68.73(12) . . ?
C7 Fe C6 40.99(11) . . ?
C4 Fe C6 122.90(13) . . ?
C9 Fe C6 68.89(12) . . ?
C2 Fe C6 160.02(12) . . ?
C5 Fe C6 108.47(12) . . ?
C8 Fe C6 68.90(12) . . ?
C10 Fe C6 40.94(11) . . ?
C3 Fe C6 157.95(12) . . ?
C1 Fe C6 123.97(11) . . ?
C2 C1 C5 107.2(3) . . ?
C2 C1 Fe 69.31(15) . . ?
C5 C1 Fe 69.29(16) . . ?
C2 C1 Sb1 129.4(2) . . ?
C5 C1 Sb1 123.2(2) . . ?
Fe C1 Sb1 123.15(14) . . ?
C1 C2 C3 107.9(3) . . ?
C1 C2 Fe 69.84(16) . . ?
C3 C2 Fe 69.75(17) . . ?
C1 C2 H2 126.0 . . ?
C3 C2 H2 126.0 . . ?
Fe C2 H2 125.9 . . ?
C4 C3 C2 108.0(3) . . ?
C4 C3 Fe 69.56(18) . . ?
C2 C3 Fe 69.24(17) . . ?
C4 C3 H3 126.0 . . ?
C2 C3 H3 126.0 . . ?
Fe C3 H3 126.8 . . ?
C3 C4 C5 108.4(3) . . ?
C3 C4 Fe 70.12(18) . . ?
C5 C4 Fe 69.74(17) . . ?
C3 C4 H4 125.8 . . ?
C5 C4 H4 125.8 . . ?
Fe C4 H4 125.9 . . ?
C4 C5 C1 108.4(3) . . ?
C4 C5 Fe 69.67(18) . . ?
C1 C5 Fe 69.78(16) . . ?
C4 C5 H5 125.8 . . ?
C1 C5 H5 125.8 . . ?
Fe C5 H5 126.3 . . ?
C7 C6 C10 106.6(3) . . ?
C7 C6 Fe 69.03(16) . . ?
C10 C6 Fe 69.23(16) . . ?
C7 C6 Sb2 124.3(2) . . ?
C10 C6 Sb2 129.1(2) . . ?
Fe C6 Sb2 125.84(13) . . ?
C8 C7 C6 108.9(3) . . ?
C8 C7 Fe 69.84(17) . . ?
C6 C7 Fe 69.97(16) . . ?
C8 C7 H7 125.6 . . ?
C6 C7 H7 125.6 . . ?
Fe C7 H7 126.2 . . ?
C7 C8 C9 107.9(3) . . ?
C7 C8 Fe 69.62(17) . . ?
C9 C8 Fe 69.59(17) . . ?
C7 C8 H8 126.0 . . ?
C9 C8 H8 126.0 . . ?
Fe C8 H8 126.3 . . ?
C10 C9 C8 108.1(3) . . ?
C10 C9 Fe 69.75(16) . . ?
C8 C9 Fe 69.66(17) . . ?
C10 C9 H9 126.0 . . ?
C8 C9 H9 126.0 . . ?
Fe C9 H9 126.2 . . ?
C9 C10 C6 108.5(3) . . ?
C9 C10 Fe 69.54(16) . . ?
C6 C10 Fe 69.82(15) . . ?
C9 C10 H10 125.8 . . ?
C6 C10 H10 125.8 . . ?
Fe C10 H10 126.4 . . ?
C16 C11 C12 118.2(3) . . ?
C16 C11 Sb1 123.2(2) . . ?
C12 C11 Sb1 118.5(2) . . ?
C13 C12 C11 121.0(3) . . ?
C13 C12 H12 119.5 . . ?
C11 C12 H12 119.5 . . ?
C14 C13 C12 120.0(3) . . ?
C14 C13 H13 120.0 . . ?
C12 C13 H13 120.0 . . ?
C13 C14 C15 120.2(3) . . ?
C13 C14 H14 119.9 . . ?
C15 C14 H14 119.9 . . ?
C14 C15 C16 119.7(3) . . ?
C14 C15 H15 120.2 . . ?
C16 C15 H15 120.2 . . ?
C11 C16 C15 121.0(3) . . ?
C11 C16 H16 119.5 . . ?
C15 C16 H16 119.5 . . ?
C18 C17 C22 118.5(3) . . ?
C18 C17 Sb1 123.7(2) . . ?
C22 C17 Sb1 117.8(2) . . ?
C17 C18 C19 120.3(3) . . ?
C17 C18 H18 119.8 . . ?
C19 C18 H18 119.8 . . ?
C20 C19 C18 120.4(3) . . ?
C20 C19 H19 119.8 . . ?
C18 C19 H19 119.8 . . ?
C19 C20 C21 119.7(3) . . ?
C19 C20 H20 120.1 . . ?
C21 C20 H20 120.1 . . ?
C22 C21 C20 120.1(3) . . ?
C22 C21 H21 119.9 . . ?
C20 C21 H21 119.9 . . ?
C21 C22 C17 120.9(3) . . ?
C21 C22 H22 119.5 . . ?
C17 C22 H22 119.5 . . ?
C24 C23 C28 118.4(3) . . ?
C24 C23 Sb2 121.3(2) . . ?
C28 C23 Sb2 120.1(2) . . ?
C23 C24 C25 120.7(3) . . ?
C23 C24 H24 119.7 . . ?
C25 C24 H24 119.7 . . ?
C26 C25 C24 120.2(3) . . ?
C26 C25 H25 119.9 . . ?
C24 C25 H25 119.9 . . ?
C27 C26 C25 119.5(3) . . ?
C27 C26 H26 120.3 . . ?
C25 C26 H26 120.3 . . ?
C26 C27 C28 120.3(3) . . ?
C26 C27 H27 119.8 . . ?
C28 C27 H27 119.8 . . ?
C23 C28 C27 120.8(3) . . ?
C23 C28 H28 119.6 . . ?
C27 C28 H28 119.6 . . ?
C34 C29 C30 118.4(3) . . ?
C34 C29 Sb2 118.9(2) . . ?
C30 C29 Sb2 122.8(2) . . ?
C31 C30 C29 120.9(3) . . ?
C31 C30 H30 119.6 . . ?
C29 C30 H30 119.6 . . ?
C32 C31 C30 119.7(3) . . ?
C32 C31 H31 120.2 . . ?
C30 C31 H31 120.2 . . ?
C33 C32 C31 120.4(3) . . ?
C33 C32 H32 119.8 . . ?
C31 C32 H32 119.8 . . ?
C32 C33 C34 120.2(3) . . ?
C32 C33 H33 119.9 . . ?
C34 C33 H33 119.9 . . ?
C33 C34 C29 120.5(3) . . ?
C33 C34 H34 119.8 . . ?
C29 C34 H34 119.8 . . ?

loop_
_geom_bond_atom_site_label_1
_geom_bond_atom_site_label_2
_geom_bond_distance
_geom_bond_site_symmetry_2
_geom_bond_publ_flag
Sb1 C1 2.117(3) . ?
Sb1 C17 2.148(3) . ?
Sb1 C11 2.159(3) . ?
Sb2 C6 2.124(3) . ?
Sb2 C29 2.144(3) . ?
Sb2 C23 2.155(3) . ?
Fe C7 2.041(3) . ?
Fe C4 2.043(3) . ?
Fe C9 2.043(3) . ?
Fe C2 2.043(3) . ?
Fe C5 2.043(3) . ?
Fe C8 2.044(3) . ?
Fe C10 2.046(3) . ?
Fe C3 2.050(3) . ?
Fe C1 2.050(3) . ?
Fe C6 2.054(3) . ?
C1 C2 1.428(4) . ?
C1 C5 1.431(4) . ?
C2 C3 1.434(4) . ?
C2 H2 0.9500 . ?
C3 C4 1.411(5) . ?
C3 H3 0.9500 . ?
C4 C5 1.417(5) . ?
C4 H4 0.9500 . ?
C5 H5 0.9500 . ?
C6 C7 1.434(4) . ?
C6 C10 1.434(4) . ?
C7 C8 1.415(4) . ?
C7 H7 0.9500 . ?
C8 C9 1.423(4) . ?
C8 H8 0.9500 . ?
C9 C10 1.422(4) . ?
C9 H9 0.9500 . ?
C10 H10 0.9500 . ?
C11 C16 1.384(4) . ?
C11 C12 1.392(4) . ?
C12 C13 1.385(5) . ?
C12 H12 0.9500 . ?
C13 C14 1.370(5) . ?
C13 H13 0.9500 . ?
C14 C15 1.383(5) . ?
C14 H14 0.9500 . ?
C15 C16 1.390(5) . ?
C15 H15 0.9500 . ?
C16 H16 0.9500 . ?
C17 C18 1.383(4) . ?
C17 C22 1.398(4) . ?
C18 C19 1.391(5) . ?
C18 H18 0.9500 . ?
C19 C20 1.376(5) . ?
C19 H19 0.9500 . ?
C20 C21 1.380(5) . ?
C20 H20 0.9500 . ?
C21 C22 1.373(5) . ?
C21 H21 0.9500 . ?
C22 H22 0.9500 . ?
C23 C24 1.386(4) . ?
C23 C28 1.387(4) . ?
C24 C25 1.388(4) . ?
C24 H24 0.9500 . ?
C25 C26 1.386(5) . ?
C25 H25 0.9500 . ?
C26 C27 1.371(5) . ?
C26 H26 0.9500 . ?
C27 C28 1.388(5) . ?
C27 H27 0.9500 . ?
C28 H28 0.9500 . ?
C29 C34 1.391(4) . ?
C29 C30 1.393(4) . ?
C30 C31 1.385(5) . ?
C30 H30 0.9500 . ?
C31 C32 1.374(5) . ?
C31 H31 0.9500 . ?
C32 C33 1.374(5) . ?
C32 H32 0.9500 . ?
C33 C34 1.384(5) . ?
C33 H33 0.9500 . ?
C34 H34 0.9500 . ?
